data_7700841
loop_
_publ_author_name
'Tagne Kuate, Alain C.'
'Lalancette, Roger A.'
'Bannenberg, Thomas'
'Tamm, Matthias'
'J\"akle, Frieder'

_publ_section_title
;
 Diferrocenylmercury diphosphine diastereomers with unique geometries:
 trans-chelation at Pd(ii) with short Hg(ii)Pd(ii) contacts.
;
_journal_issue 35
_journal_name_full 'Dalton transactions (Cambridge, England : 2003)'
_journal_page_first 13430
_journal_page_last 13439
_journal_paper_doi 10.1039/c9dt02728a
_journal_volume 48
_journal_year 2019
_chemical_formula_moiety 'C44 H36 Fe2 Hg P2'
_chemical_formula_sum 'C44 H36 Fe2 Hg P2'
_chemical_formula_weight 938.96
_space_group_crystal_system monoclinic
_space_group_IT_number 14
_space_group_name_Hall '-P 2yn'
_space_group_name_H-M_alt 'P 1 21/n 1'
_symmetry_space_group_name_Hall '-P 2yn'
_symmetry_space_group_name_H-M 'P 1 21/n 1'
_atom_sites_solution_hydrogens geom
_atom_sites_solution_primary direct
_atom_sites_solution_secondary difmap
_audit_creation_method SHELXL-2014/7
_audit_update_record
;
2019-06-21 deposited with the CCDC.    2019-08-15 downloaded from the CCDC.
;
_cell_angle_alpha 90
_cell_angle_beta 92.644(1)
_cell_angle_gamma 90
_cell_formula_units_Z 2
_cell_length_a 7.2520(1)
_cell_length_b 13.2449(2)
_cell_length_c 18.3975(2)
_cell_measurement_reflns_used 9952
_cell_measurement_temperature 100(2)
_cell_measurement_theta_max 68.71
_cell_measurement_theta_min 4.11
_cell_volume 1765.24(4)
_computing_cell_refinement 'APEX 2'
_computing_data_collection 'APEX 2 (Bruker, 2006)'
_computing_data_reduction 'SAINT (Bruker, 2005)'
_computing_molecular_graphics SHELXTL
_computing_publication_material SHELXTL
_computing_structure_refinement 'SHELXL-2014/7 (Sheldrick, 2014)'
_computing_structure_solution 'SHELXL-2014/7 (Sheldrick, 2014)'
_diffrn_ambient_temperature 100(2)
_diffrn_measured_fraction_theta_full 0.986
_diffrn_measured_fraction_theta_max 0.966
_diffrn_measurement_device_type 'Bruker SMART CCD Apex-II area-detector'
_diffrn_measurement_method '\f and \w'
_diffrn_radiation_monochromator graphite
_diffrn_radiation_source 'fine-focus sealed tube'
_diffrn_radiation_type CuK\a
_diffrn_radiation_wavelength 1.54178
_diffrn_reflns_av_R_equivalents 0.0470
_diffrn_reflns_av_unetI/netI 0.0355
_diffrn_reflns_Laue_measured_fraction_full 0.986
_diffrn_reflns_Laue_measured_fraction_max 0.966
_diffrn_reflns_limit_h_max 8
_diffrn_reflns_limit_h_min -7
_diffrn_reflns_limit_k_max 15
_diffrn_reflns_limit_k_min -15
_diffrn_reflns_limit_l_max 21
_diffrn_reflns_limit_l_min -21
_diffrn_reflns_number 16200
_diffrn_reflns_point_group_measured_fraction_full 0.986
_diffrn_reflns_point_group_measured_fraction_max 0.966
_diffrn_reflns_theta_full 67.679
_diffrn_reflns_theta_max 68.961
_diffrn_reflns_theta_min 4.114
_exptl_absorpt_coefficient_mu 15.243
_exptl_absorpt_correction_T_max 0.552
_exptl_absorpt_correction_T_min 0.106
_exptl_absorpt_correction_type numerical
_exptl_absorpt_process_details 'SADABS (Sheldrick, 2008a)'
_exptl_crystal_colour orange
_exptl_crystal_density_diffrn 1.767
_exptl_crystal_description parallelepiped
_exptl_crystal_F_000 924
_exptl_crystal_recrystallization_method 'Re-crystallisation from solvent: CH2Cl2, hexanes'
_exptl_crystal_size_max 0.206
_exptl_crystal_size_mid 0.087
_exptl_crystal_size_min 0.086
_refine_diff_density_max 1.071
_refine_diff_density_min -0.969
_refine_diff_density_rms 0.114
_refine_ls_extinction_coef 0.00043(4)
_refine_ls_extinction_expression Fc^*^=kFc[1+0.001xFc^2^\l^3^/sin(2\q)]^-1/4^
_refine_ls_extinction_method 'SHELXL-2014/7 (Sheldrick 2014'
_refine_ls_goodness_of_fit_ref 1.039
_refine_ls_hydrogen_treatment constr
_refine_ls_matrix_type full
_refine_ls_number_parameters 224
_refine_ls_number_reflns 3172
_refine_ls_number_restraints 0
_refine_ls_restrained_S_all 1.039
_refine_ls_R_factor_all 0.0265
_refine_ls_R_factor_gt 0.0252
_refine_ls_shift/su_max 0.001
_refine_ls_shift/su_mean 0.000
_refine_ls_structure_factor_coef Fsqd
_refine_ls_weighting_details 'w=1/[\s^2^(Fo^2^)+(0.0308P)^2^+2.0705P] where P=(Fo^2^+2Fc^2^)/3'
_refine_ls_weighting_scheme calc
_refine_ls_wR_factor_gt 0.0621
_refine_ls_wR_factor_ref 0.0629
_reflns_Friedel_coverage 0.000
_reflns_number_gt 3033
_reflns_number_total 3172
_reflns_threshold_expression 'I > 2\s(I)'
_cod_data_source_file c9dt02728a2.cif
_cod_data_source_block 4a
_cod_depositor_comments 'Adding full bibliography for 7700841--7700844.cif.'
_cod_database_code 7700841
_shelx_shelxl_version_number 2014/7
_shelx_space_group_comment
;
The symmetry employed for this shelxl refinement is uniquely defined
by the following loop, which should always be used as a source of
symmetry information in preference to the above space-group names.
They are only intended as comments.
;
_shelx_estimated_absorpt_t_min 0.145
_shelx_estimated_absorpt_t_max 0.354

loop_
_space_group_symop_operation_xyz
'x, y, z'
'-x+1/2, y+1/2, -z+1/2'
'-x, -y, -z'
'x-1/2, -y-1/2, z-1/2'

loop_
_atom_site_label
_atom_site_type_symbol
_atom_site_fract_x
_atom_site_fract_y
_atom_site_fract_z
_atom_site_U_iso_or_equiv
_atom_site_adp_type
_atom_site_occupancy
_atom_site_site_symmetry_order
_atom_site_calc_flag
_atom_site_refinement_flags_posn
_atom_site_refinement_flags_adp
_atom_site_refinement_flags_occupancy
Hg1 Hg 1.0000 0.5000 0.5000 0.01211(9) Uani 1 2 d S . P
Fe1 Fe 0.77678(6) 0.47262(4) 0.66916(3) 0.00932(12) Uani 1 1 d . . .
P1 P 0.66109(10) 0.31086(6) 0.53121(4) 0.01230(17) Uani 1 1 d . . .
C1 C 0.9617(4) 0.4244(2) 0.59559(16) 0.0127(6) Uani 1 1 d . . .
C5 C 1.0510(4) 0.4415(2) 0.66587(17) 0.0153(6) Uani 1 1 d . . .
H5 H 1.1537 0.4903 0.6768 0.018 Uiso 1 1 calc R U .
C7 C 0.5280(4) 0.5349(2) 0.63615(17) 0.0163(7) Uani 1 1 d . . .
H7 H 0.4426 0.5097 0.5960 0.020 Uiso 1 1 calc R U .
C11 C 0.8165(4) 0.2413(2) 0.47302(16) 0.0131(6) Uani 1 1 d . . .
C6 C 0.6722(4) 0.6071(2) 0.62938(18) 0.0184(7) Uani 1 1 d . . .
H6 H 0.7066 0.6406 0.5832 0.022 Uiso 1 1 calc R U .
C3 C 0.8275(4) 0.3209(2) 0.68035(16) 0.0137(6) Uani 1 1 d . . .
H3 H 0.7447 0.2707 0.7031 0.016 Uiso 1 1 calc R U .
C4 C 0.9681(4) 0.3778(2) 0.71741(17) 0.0164(7) Uani 1 1 d . . .
H4 H 1.0024 0.3742 0.7706 0.020 Uiso 1 1 calc R U .
C2 C 0.8214(4) 0.3492(2) 0.60513(16) 0.0119(6) Uani 1 1 d . . .
C17 C 0.5342(4) 0.2102(2) 0.57629(16) 0.0139(6) Uani 1 1 d . . .
C16 C 0.7765(4) 0.2419(2) 0.39814(17) 0.0160(6) Uani 1 1 d . . .
H16 H 0.6679 0.2744 0.3792 0.019 Uiso 1 1 calc R U .
C19 C 0.4615(5) 0.0361(2) 0.60216(18) 0.0191(7) Uani 1 1 d . . .
H19 H 0.4839 -0.0338 0.5953 0.023 Uiso 1 1 calc R U .
C18 C 0.5679(4) 0.1070(2) 0.56735(16) 0.0155(6) Uani 1 1 d . . .
H18 H 0.6637 0.0853 0.5375 0.019 Uiso 1 1 calc R U .
C8 C 0.5273(5) 0.5057(2) 0.7105(2) 0.0172(8) Uani 1 1 d . . .
H8 H 0.4411 0.4559 0.7316 0.021 Uiso 1 1 calc R U .
C9 C 0.6695(4) 0.5589(2) 0.74955(17) 0.0175(7) Uani 1 1 d . . .
H9 H 0.7010 0.5534 0.8029 0.021 Uiso 1 1 calc R U .
C13 C 1.0945(5) 0.1468(3) 0.45239(19) 0.0226(7) Uani 1 1 d . . .
H13 H 1.2036 0.1145 0.4712 0.027 Uiso 1 1 calc R U .
C14 C 1.0539(5) 0.1484(2) 0.37802(19) 0.0213(7) Uani 1 1 d . . .
H14 H 1.1353 0.1174 0.3457 0.026 Uiso 1 1 calc R U .
C12 C 0.9750(4) 0.1925(3) 0.49949(16) 0.0202(8) Uani 1 1 d . . .
H12 H 1.0024 0.1903 0.5505 0.024 Uiso 1 1 calc R U .
C22 C 0.3920(4) 0.2398(2) 0.62073(17) 0.0176(7) Uani 1 1 d . . .
H22 H 0.3657 0.3095 0.6265 0.021 Uiso 1 1 calc R U .
C10 C 0.7616(5) 0.6212(2) 0.69867(19) 0.0201(7) Uani 1 1 d . . .
H10 H 0.8686 0.6670 0.7102 0.024 Uiso 1 1 calc R U .
C15 C 0.8942(5) 0.1953(2) 0.35089(17) 0.0193(7) Uani 1 1 d . . .
H15 H 0.8651 0.1955 0.3000 0.023 Uiso 1 1 calc R U .
C20 C 0.3232(4) 0.0664(3) 0.64666(17) 0.0197(7) Uani 1 1 d . . .
H20 H 0.2518 0.0175 0.6705 0.024 Uiso 1 1 calc R U .
C21 C 0.2892(4) 0.1684(3) 0.65636(17) 0.0200(7) Uani 1 1 d . . .
H21 H 0.1954 0.1894 0.6874 0.024 Uiso 1 1 calc R U .

loop_
_atom_site_aniso_label
_atom_site_aniso_U_11
_atom_site_aniso_U_22
_atom_site_aniso_U_33
_atom_site_aniso_U_23
_atom_site_aniso_U_13
_atom_site_aniso_U_12
Hg1 0.01278(12) 0.01548(13) 0.00852(13) -0.00143(6) 0.00516(7) -0.00182(6)
Fe1 0.0107(3) 0.0114(2) 0.0061(2) -0.00054(19) 0.00236(18) 0.00026(19)
P1 0.0146(4) 0.0138(4) 0.0084(4) -0.0007(3) 0.0004(3) 0.0005(3)
C1 0.0124(15) 0.0156(15) 0.0105(15) -0.0010(12) 0.0032(12) 0.0020(12)
C5 0.0123(15) 0.0207(16) 0.0129(16) -0.0043(12) 0.0004(12) 0.0011(13)
C7 0.0151(16) 0.0198(16) 0.0141(17) 0.0004(13) 0.0011(13) 0.0066(14)
C11 0.0162(15) 0.0130(14) 0.0102(15) -0.0020(12) 0.0020(12) -0.0032(12)
C6 0.0222(17) 0.0130(15) 0.0205(18) 0.0021(13) 0.0063(14) 0.0065(13)
C3 0.0173(16) 0.0125(14) 0.0115(16) 0.0007(12) 0.0018(12) 0.0017(12)
C4 0.0172(16) 0.0195(16) 0.0121(16) -0.0017(12) -0.0021(12) 0.0067(13)
C2 0.0139(15) 0.0124(14) 0.0095(15) 0.0011(11) 0.0025(12) 0.0013(12)
C17 0.0143(15) 0.0171(15) 0.0099(15) 0.0008(12) -0.0023(12) -0.0019(12)
C16 0.0182(16) 0.0144(15) 0.0151(16) 0.0012(12) -0.0010(13) 0.0000(13)
C19 0.0276(19) 0.0155(16) 0.0140(17) 0.0002(13) -0.0014(14) -0.0015(14)
C18 0.0175(16) 0.0177(16) 0.0113(15) -0.0017(12) 0.0000(12) 0.0017(13)
C8 0.0142(18) 0.0196(18) 0.0182(19) 0.0005(12) 0.0054(15) 0.0027(12)
C9 0.0196(17) 0.0218(16) 0.0114(16) -0.0060(13) 0.0039(13) 0.0036(13)
C13 0.0152(17) 0.0293(19) 0.0231(18) -0.0077(15) -0.0023(14) 0.0034(14)
C14 0.0198(17) 0.0216(17) 0.0233(18) -0.0062(14) 0.0086(14) -0.0025(14)
C12 0.0200(18) 0.027(2) 0.0139(18) -0.0037(12) -0.0017(14) 0.0030(14)
C22 0.0169(16) 0.0180(16) 0.0178(17) -0.0056(13) 0.0009(13) 0.0003(13)
C10 0.0182(17) 0.0141(15) 0.0285(19) -0.0013(13) 0.0050(14) -0.0012(13)
C15 0.0284(18) 0.0195(16) 0.0101(16) -0.0018(12) 0.0036(13) -0.0036(14)
C20 0.0193(17) 0.0267(18) 0.0128(16) 0.0056(13) -0.0022(13) -0.0067(14)
C21 0.0151(16) 0.0315(19) 0.0135(17) -0.0013(14) 0.0017(13) -0.0034(14)

loop_
_atom_type_symbol
_atom_type_description
_atom_type_scat_dispersion_real
_atom_type_scat_dispersion_imag
_atom_type_scat_source
C C 0.0181 0.0091 'International Tables Vol C Tables 4.2.6.8 and 6.1.1.4'
H H 0.0000 0.0000 'International Tables Vol C Tables 4.2.6.8 and 6.1.1.4'
P P 0.2955 0.4335 'International Tables Vol C Tables 4.2.6.8 and 6.1.1.4'
Fe Fe -1.1336 3.1974 'International Tables Vol C Tables 4.2.6.8 and 6.1.1.4'
Hg Hg -4.2923 7.6849 'International Tables Vol C Tables 4.2.6.8 and 6.1.1.4'

loop_
_geom_angle_atom_site_label_1
_geom_angle_atom_site_label_2
_geom_angle_atom_site_label_3
_geom_angle
_geom_angle_site_symmetry_3
C1 Hg1 C1 180.0 3_766
C5 Fe1 C8 159.82(14) .
C5 Fe1 C10 105.51(13) .
C8 Fe1 C10 68.61(13) .
C5 Fe1 C4 40.84(13) .
C8 Fe1 C4 124.46(14) .
C10 Fe1 C4 121.31(13) .
C5 Fe1 C7 157.03(13) .
C8 Fe1 C7 40.64(14) .
C10 Fe1 C7 68.54(14) .
C4 Fe1 C7 161.17(13) .
C5 Fe1 C2 68.95(12) .
C8 Fe1 C2 123.45(13) .
C10 Fe1 C2 158.70(13) .
C4 Fe1 C2 68.74(12) .
C7 Fe1 C2 108.11(13) .
C5 Fe1 C9 122.58(13) .
C8 Fe1 C9 40.51(13) .
C10 Fe1 C9 41.02(13) .
C4 Fe1 C9 107.58(13) .
C7 Fe1 C9 68.36(13) .
C2 Fe1 C9 159.13(13) .
C5 Fe1 C1 41.18(12) .
C8 Fe1 C1 158.45(14) .
C10 Fe1 C1 121.28(13) .
C4 Fe1 C1 69.13(12) .
C7 Fe1 C1 121.54(12) .
C2 Fe1 C1 41.15(12) .
C9 Fe1 C1 158.57(13) .
C5 Fe1 C6 120.64(13) .
C8 Fe1 C6 68.16(13) .
C10 Fe1 C6 40.38(13) .
C4 Fe1 C6 156.69(13) .
C7 Fe1 C6 40.64(13) .
C2 Fe1 C6 123.46(12) .
C9 Fe1 C6 68.16(13) .
C1 Fe1 C6 106.03(12) .
C5 Fe1 C3 68.51(13) .
C8 Fe1 C3 109.31(12) .
C10 Fe1 C3 158.00(13) .
C4 Fe1 C3 40.49(12) .
C7 Fe1 C3 125.11(13) .
C2 Fe1 C3 40.90(12) .
C9 Fe1 C3 123.08(13) .
C1 Fe1 C3 69.01(12) .
C6 Fe1 C3 160.94(13) .
C2 P1 C11 100.81(14) .
C2 P1 C17 100.42(13) .
C11 P1 C17 103.45(14) .
C5 C1 C2 106.9(3) .
C5 C1 Fe1 68.80(17) .
C2 C1 Fe1 69.37(16) .
C5 C1 Hg1 128.4(2) .
C2 C1 Hg1 124.4(2) .
Fe1 C1 Hg1 122.14(14) .
C4 C5 C1 108.7(3) .
C4 C5 Fe1 69.96(17) .
C1 C5 Fe1 70.02(17) .
C4 C5 H5 125.7 .
C1 C5 H5 125.7 .
Fe1 C5 H5 125.7 .
C6 C7 C8 107.5(3) .
C6 C7 Fe1 69.92(18) .
C8 C7 Fe1 69.37(19) .
C6 C7 H7 126.2 .
C8 C7 H7 126.2 .
Fe1 C7 H7 126.2 .
C12 C11 C16 118.7(3) .
C12 C11 P1 123.3(2) .
C16 C11 P1 117.9(2) .
C10 C6 C7 108.5(3) .
C10 C6 Fe1 69.39(18) .
C7 C6 Fe1 69.44(18) .
C10 C6 H6 125.7 .
C7 C6 H6 125.7 .
Fe1 C6 H6 125.7 .
C4 C3 C2 108.4(3) .
C4 C3 Fe1 69.48(17) .
C2 C3 Fe1 69.47(17) .
C4 C3 H3 125.8 .
C2 C3 H3 125.8 .
Fe1 C3 H3 125.8 .
C3 C4 C5 108.1(3) .
C3 C4 Fe1 70.03(17) .
C5 C4 Fe1 69.21(17) .
C3 C4 H4 125.9 .
C5 C4 H4 125.9 .
Fe1 C4 H4 125.9 .
C3 C2 C1 107.9(3) .
C3 C2 P1 129.7(2) .
C1 C2 P1 122.2(2) .
C3 C2 Fe1 69.63(17) .
C1 C2 Fe1 69.48(17) .
P1 C2 Fe1 122.67(15) .
C18 C17 C22 118.6(3) .
C18 C17 P1 124.1(2) .
C22 C17 P1 117.2(2) .
C15 C16 C11 120.7(3) .
C15 C16 H16 119.7 .
C11 C16 H16 119.7 .
C20 C19 C18 120.6(3) .
C20 C19 H19 119.7 .
C18 C19 H19 119.7 .
C19 C18 C17 120.1(3) .
C19 C18 H18 119.9 .
C17 C18 H18 119.9 .
C9 C8 C7 108.5(3) .
C9 C8 Fe1 70.08(19) .
C7 C8 Fe1 69.99(19) .
C9 C8 H8 125.7 .
C7 C8 H8 125.7 .
Fe1 C8 H8 125.7 .
C8 C9 C10 107.7(3) .
C8 C9 Fe1 69.40(19) .
C10 C9 Fe1 69.29(18) .
C8 C9 H9 126.1 .
C10 C9 H9 126.1 .
Fe1 C9 H9 126.1 .
C14 C13 C12 119.8(3) .
C14 C13 H13 120.1 .
C12 C13 H13 120.1 .
C13 C14 C15 119.9(3) .
C13 C14 H14 120.1 .
C15 C14 H14 120.1 .
C11 C12 C13 120.9(3) .
C11 C12 H12 119.5 .
C13 C12 H12 119.5 .
C21 C22 C17 120.7(3) .
C21 C22 H22 119.7 .
C17 C22 H22 119.7 .
C6 C10 C9 107.7(3) .
C6 C10 Fe1 70.24(18) .
C9 C10 Fe1 69.69(18) .
C6 C10 H10 126.2 .
C9 C10 H10 126.2 .
Fe1 C10 H10 126.2 .
C16 C15 C14 120.0(3) .
C16 C15 H15 120.0 .
C14 C15 H15 120.0 .
C19 C20 C21 119.8(3) .
C19 C20 H20 120.1 .
C21 C20 H20 120.1 .
C20 C21 C22 120.1(3) .
C20 C21 H21 120.0 .
C22 C21 H21 120.0 .

loop_
_geom_bond_atom_site_label_1
_geom_bond_atom_site_label_2
_geom_bond_distance
_geom_bond_site_symmetry_2
Hg1 C1 2.053(3) .
Hg1 C1 2.053(3) 3_766
Fe1 C5 2.034(3) .
Fe1 C8 2.042(4) .
Fe1 C10 2.045(3) .
Fe1 C4 2.044(3) .
Fe1 C7 2.050(3) .
Fe1 C2 2.049(3) .
Fe1 C9 2.051(3) .
Fe1 C1 2.051(3) .
Fe1 C6 2.057(3) .
Fe1 C3 2.051(3) .
P1 C2 1.820(3) .
P1 C11 1.837(3) .
P1 C17 1.839(3) .
C1 C5 1.437(4) .
C1 C2 1.441(4) .
C5 C4 1.423(4) .
C5 H5 1.0000 .
C7 C6 1.426(5) .
C7 C8 1.421(5) .
C7 H7 1.0000 .
C11 C12 1.388(4) .
C11 C16 1.395(4) .
C6 C10 1.416(5) .
C6 H6 1.0000 .
C3 C4 1.417(4) .
C3 C2 1.433(4) .
C3 H3 1.0000 .
C4 H4 1.0000 .
C17 C18 1.400(4) .
C17 C22 1.401(4) .
C16 C15 1.390(4) .
C16 H16 0.9500 .
C19 C20 1.383(5) .
C19 C18 1.390(5) .
C19 H19 0.9500 .
C18 H18 0.9500 .
C8 C9 1.417(5) .
C8 H8 1.0000 .
C9 C10 1.435(5) .
C9 H9 1.0000 .
C13 C14 1.387(5) .
C13 C12 1.392(4) .
C13 H13 0.9500 .
C14 C15 1.387(5) .
C14 H14 0.9500 .
C12 H12 0.9500 .
C22 C21 1.388(4) .
C22 H22 0.9500 .
C10 H10 1.0000 .
C15 H15 0.9500 .
C20 C21 1.385(5) .
C20 H20 0.9500 .
C21 H21 0.9500 .
